data_4023021
loop_
_publ_author_name
'Moloy Banerjee'
'Susanna J. Emond'
'Sergey V. Lindeman'
'Rajendra Rathore'

_publ_section_title
;
 Practical Synthesis of Unsymmetrical Tetraarylethylenes and
 Their Application for the Preparation of
 [Triphenylethylene-Spacer-Triphenylethylene] Triads
;
_journal_name_full 'Journal of Organic Chemistry'
_journal_page_first 8054
_journal_page_last 8061
_journal_paper_doi 10.1021/jo701474y
_journal_volume 72
_journal_year 2007
_chemical_formula_sum 'C48 H38 Cl4'
_chemical_formula_weight 756.58
_chemical_name_systematic
; 
 ? 
;
_space_group_IT_number 58
_symmetry_cell_setting orthorhombic
_symmetry_space_group_name_Hall '-P 2 2n'
_symmetry_space_group_name_H-M 'P n n m'
_atom_sites_solution_hydrogens geom
_atom_sites_solution_primary direct
_atom_sites_solution_secondary difmap
_audit_creation_method SHELXL-97
_cell_angle_alpha 90.00
_cell_angle_beta 90.00
_cell_angle_gamma 90.00
_cell_formula_units_Z 2
_cell_length_a 5.8309(2)
_cell_length_b 15.9227(5)
_cell_length_c 20.9840(6)
_cell_measurement_reflns_used 7628
_cell_measurement_temperature 100(2)
_cell_measurement_theta_max 60
_cell_measurement_theta_min 3
_cell_volume 1948.23(11)
_computing_cell_refinement 'SAINT v7.23A (Bruker, 2005)'
_computing_data_collection 'APEX2 v2.0-2 (Bruker, 2005)'
_computing_data_reduction 'SADABS-2004/1 (Bruker, 2005)'
_computing_molecular_graphics 'XP v5.1 (Bruker, 1998)'
_computing_publication_material 'XCIF v6.12 (Bruker, 2001)'
_computing_structure_refinement 'SHELXL-97 v.97-2 (Sheldrick, 1993-1997)'
_computing_structure_solution 'XS/SHELXTL v6.12 (Bruker, 2001)'
_diffrn_ambient_temperature 100(2)
_diffrn_measured_fraction_theta_full 0.983
_diffrn_measured_fraction_theta_max 0.983
_diffrn_measurement_device_type 'Bruker APEX2 CCD detector'
_diffrn_measurement_method '\w scans'
_diffrn_radiation_monochromator graphite
_diffrn_radiation_source 'fine-focus sealed tube'
_diffrn_radiation_type CuK\a
_diffrn_radiation_wavelength 1.54178
_diffrn_reflns_av_R_equivalents 0.0235
_diffrn_reflns_av_sigmaI/netI 0.0122
_diffrn_reflns_limit_h_max 6
_diffrn_reflns_limit_h_min 0
_diffrn_reflns_limit_k_max 18
_diffrn_reflns_limit_k_min 0
_diffrn_reflns_limit_l_max 23
_diffrn_reflns_limit_l_min 0
_diffrn_reflns_number 15717
_diffrn_reflns_theta_full 67.48
_diffrn_reflns_theta_max 60.85
_diffrn_reflns_theta_min 3.48
_exptl_absorpt_coefficient_mu 3.008
_exptl_absorpt_correction_T_max 0.7530
_exptl_absorpt_correction_T_min 0.1970
_exptl_absorpt_correction_type multi-scan
_exptl_crystal_colour colorless
_exptl_crystal_density_diffrn 1.290
_exptl_crystal_density_method 'not measured'
_exptl_crystal_description plate
_exptl_crystal_F_000 788
_exptl_crystal_size_max 0.80
_exptl_crystal_size_mid 0.65
_exptl_crystal_size_min 0.10
_refine_diff_density_max 0.412
_refine_diff_density_min -0.760
_refine_diff_density_rms 0.064
_refine_ls_extinction_method none
_refine_ls_goodness_of_fit_ref 1.044
_refine_ls_hydrogen_treatment constr
_refine_ls_matrix_type full
_refine_ls_number_parameters 111
_refine_ls_number_reflns 1519
_refine_ls_number_restraints 90
_refine_ls_restrained_S_all 1.022
_refine_ls_R_factor_all 0.0768
_refine_ls_R_factor_gt 0.0748
_refine_ls_shift/su_max 0.000
_refine_ls_shift/su_mean 0.000
_refine_ls_structure_factor_coef Fsqd
_refine_ls_weighting_details 'calc w=1/[\s^2^(Fo^2^)+(0.0583P)^2^+6.5249P] where P=(Fo^2^+2Fc^2^)/3'
_refine_ls_weighting_scheme calc
_refine_ls_wR_factor_gt 0.1717
_refine_ls_wR_factor_ref 0.1728
_reflns_number_gt 1452
_reflns_number_total 1519
_reflns_threshold_expression >2sigma(I)
_cod_data_source_file jo701474y-File002.cif
_cod_data_source_block raj2w
_cod_database_code 4023021

loop_
_symmetry_equiv_pos_as_xyz
'x, y, z'
'-x, -y, z'
'-x+1/2, y+1/2, -z+1/2'
'x+1/2, -y+1/2, -z+1/2'
'-x, -y, -z'
'x, y, -z'
'x-1/2, -y-1/2, z-1/2'
'-x-1/2, y-1/2, z-1/2'

loop_
_atom_site_label
_atom_site_type_symbol
_atom_site_fract_x
_atom_site_fract_y
_atom_site_fract_z
_atom_site_U_iso_or_equiv
_atom_site_adp_type
_atom_site_occupancy
_atom_site_symmetry_multiplicity
_atom_site_calc_flag
_atom_site_refinement_flags
_atom_site_disorder_assembly
_atom_site_disorder_group
Cl1 Cl 1.6199(3) 0.89200(10) 0.5000 0.0587(5) Uani 1 2 d S . .
Cl2 Cl 1.1928(3) 0.80202(13) 0.5000 0.0731(6) Uani 1 2 d S . .
C1S C 1.4883(11) 0.7931(4) 0.5000 0.0524(16) Uani 1 2 d S . .
H1SA H 1.5377 0.7613 0.4618 0.063 Uiso 0.50 1 calc PR . .
H1SB H 1.5377 0.7613 0.5382 0.063 Uiso 0.50 1 calc PR . .
C7 C 0.5277(11) 0.5359(4) 0.3637(3) 0.0232(13) Uiso 0.25 1 d PD A -1
C11 C 0.5841(12) 0.6259(5) 0.3493(4) 0.028(2) Uiso 0.50 1 d PD A -1
C12 C 0.7889(13) 0.6601(6) 0.3719(4) 0.0367(19) Uiso 0.50 1 d PD A -1
H12 H 0.8932 0.6259 0.3951 0.044 Uiso 0.50 1 calc PR A -1
C13 C 0.8398(14) 0.7435(5) 0.3605(3) 0.0291(16) Uiso 0.50 1 d PD A -1
H13 H 0.9818 0.7665 0.3742 0.035 Uiso 0.50 1 calc PR A -1
C14 C 0.6809(13) 0.7933(5) 0.3289(4) 0.0322(17) Uiso 0.50 1 d PD A -1
H14 H 0.7132 0.8510 0.3221 0.039 Uiso 0.50 1 calc PR A -1
C15 C 0.4754(14) 0.7599(4) 0.3069(4) 0.0325(19) Uiso 0.50 1 d PD A -1
H15 H 0.3681 0.7948 0.2854 0.039 Uiso 0.50 1 calc PR A -1
C16 C 0.4281(17) 0.6764(5) 0.3164(5) 0.025(3) Uiso 0.50 1 d PD A -1
H16 H 0.2893 0.6530 0.3007 0.030 Uiso 0.50 1 calc PR A -1
C7A C 0.5277(11) 0.5359(4) 0.3637(3) 0.0232(13) Uiso 0.25 1 d PD A -1
C1 C 0.5114(14) 0.5162(4) 0.4339(2) 0.0262(16) Uiso 0.25 1 d PD A -1
C2 C 0.3850(13) 0.5676(5) 0.4750(3) 0.025(2) Uiso 0.25 1 d PD A -1
H2 H 0.3037 0.6142 0.4580 0.030 Uiso 0.25 1 calc PR A -1
C3 C 0.3754(14) 0.5523(4) 0.5398(3) 0.025(2) Uiso 0.25 1 d PD A -1
H3 H 0.2905 0.5890 0.5666 0.030 Uiso 0.25 1 calc PR A -1
C4 C 0.4886(14) 0.4838(4) 0.5661(2) 0.0262(16) Uiso 0.25 1 d PD A -1
C5 C 0.6150(13) 0.4324(5) 0.5250(3) 0.025(2) Uiso 0.25 1 d PD A -1
H5 H 0.6963 0.3858 0.5420 0.030 Uiso 0.25 1 calc PR A -1
C6 C 0.6246(14) 0.4477(4) 0.4602(3) 0.025(2) Uiso 0.25 1 d PD A -1
H6 H 0.7095 0.4110 0.4334 0.030 Uiso 0.25 1 calc PR A -1
C8 C 0.4857(12) 0.4787(3) 0.3186(3) 0.0239(15) Uiso 0.25 1 d PD A -1
C21 C 0.4036(12) 0.3914(4) 0.3336(4) 0.026(2) Uiso 0.50 1 d PD A -1
C22 C 0.1933(13) 0.3760(6) 0.3632(4) 0.037(2) Uiso 0.50 1 d PD A -1
H22 H 0.1018 0.4220 0.3767 0.045 Uiso 0.50 1 calc PR A -1
C23 C 0.1158(14) 0.2953(6) 0.3732(4) 0.0390(19) Uiso 0.50 1 d PD A -1
H23 H -0.0256 0.2864 0.3946 0.047 Uiso 0.50 1 calc PR A -1
C24 C 0.2421(14) 0.2272(5) 0.3523(4) 0.0307(17) Uiso 0.50 1 d PD A -1
H24 H 0.1868 0.1717 0.3585 0.037 Uiso 0.50 1 calc PR A -1
C25 C 0.4502(15) 0.2408(4) 0.3222(4) 0.033(2) Uiso 0.50 1 d PD A -1
H25 H 0.5412 0.1949 0.3082 0.039 Uiso 0.50 1 calc PR A -1
C26 C 0.5228(18) 0.3226(5) 0.3129(5) 0.032(3) Uiso 0.50 1 d PD A -1
H26 H 0.6631 0.3314 0.2908 0.038 Uiso 0.50 1 calc PR A -1
C8A C 0.4857(12) 0.4787(3) 0.3186(3) 0.0239(15) Uiso 0.25 1 d PD A -1
C31 C 0.512(2) 0.4964(11) 0.2483(2) 0.0239(15) Uiso 0.50 1 d PD A -1
C32 C 0.3389(13) 0.4701(5) 0.2063(4) 0.026(2) Uiso 0.50 1 d PD A -1
H32 H 0.2046 0.4447 0.2232 0.032 Uiso 0.50 1 calc PR A -1
C33 C 0.3584(12) 0.4803(4) 0.1409(3) 0.0258(16) Uiso 0.50 1 d PD A -1
H33 H 0.2376 0.4638 0.1133 0.031 Uiso 0.50 1 calc PR A -1
C34 C 0.5577(10) 0.5151(4) 0.1168(3) 0.0274(17) Uiso 0.50 1 d PD A -1
H34 H 0.5746 0.5223 0.0721 0.033 Uiso 0.50 1 calc PR A -1
C35 C 0.7344(13) 0.5397(5) 0.1579(3) 0.0315(17) Uiso 0.50 1 d PD A -1
H35 H 0.8710 0.5633 0.1410 0.038 Uiso 0.50 1 calc PR A -1
C36 C 0.7105(14) 0.5296(5) 0.2230(4) 0.028(2) Uiso 0.50 1 d PD A -1
H36 H 0.8320 0.5457 0.2506 0.034 Uiso 0.50 1 calc PR A -1

loop_
_atom_site_aniso_label
_atom_site_aniso_U_11
_atom_site_aniso_U_22
_atom_site_aniso_U_33
_atom_site_aniso_U_23
_atom_site_aniso_U_13
_atom_site_aniso_U_12
Cl1 0.0594(10) 0.0496(9) 0.0672(10) 0.000 0.000 -0.0146(8)
Cl2 0.0481(10) 0.0883(14) 0.0830(13) 0.000 0.000 -0.0166(9)
C1S 0.056(4) 0.041(3) 0.060(4) 0.000 0.000 0.000(3)

loop_
_atom_type_symbol
_atom_type_description
_atom_type_scat_dispersion_real
_atom_type_scat_dispersion_imag
_atom_type_scat_source
C C 0.0181 0.0091 'International Tables Vol C Tables 4.2.6.8 and 6.1.1.4'
H H 0.0000 0.0000 'International Tables Vol C Tables 4.2.6.8 and 6.1.1.4'
Cl Cl 0.3639 0.7018 'International Tables Vol C Tables 4.2.6.8 and 6.1.1.4'

loop_
_geom_angle_atom_site_label_1
_geom_angle_atom_site_label_2
_geom_angle_atom_site_label_3
_geom_angle
Cl2 C1S Cl1 111.3(4)
C8 C7 C11 123.2(6)
C8 C7 C1 122.5(5)
C11 C7 C1 114.2(6)
C12 C11 C16 120.1(7)
C12 C11 C7 119.4(6)
C16 C11 C7 120.5(6)
C13 C12 C11 120.0(7)
C14 C13 C12 119.2(7)
C13 C14 C15 121.1(7)
C16 C15 C14 119.7(8)
C15 C16 C11 119.9(8)
C6 C1 C2 117.6(4)
C6 C1 C7 121.5(6)
C2 C1 C7 120.9(6)
C3 C2 C1 121.7(7)
C2 C3 C4 120.7(8)
C3 C4 C5 117.6(4)
C6 C5 C4 121.7(7)
C5 C6 C1 120.7(8)
C7 C8 C21 122.7(5)
C7 C8 C31 123.0(7)
C21 C8 C31 114.2(8)
C26 C21 C22 116.5(7)
C26 C21 C8 120.8(7)
C22 C21 C8 122.4(7)
C23 C22 C21 121.3(8)
C22 C23 C24 120.6(7)
C23 C24 C25 119.3(7)
C24 C25 C26 118.7(8)
C21 C26 C25 123.6(8)
C36 C31 C32 118.4(7)
C36 C31 C8 122.3(8)
C32 C31 C8 118.9(9)
C33 C32 C31 121.8(7)
C34 C33 C32 118.5(7)
C33 C34 C35 120.4(6)
C36 C35 C34 120.1(7)
C31 C36 C35 120.7(8)

loop_
_geom_bond_atom_site_label_1
_geom_bond_atom_site_label_2
_geom_bond_distance
Cl1 C1S 1.752(6)
Cl2 C1S 1.729(7)
C7 C8 1.337(8)
C7 C11 1.501(8)
C7 C1 1.508(7)
C11 C12 1.395(9)
C11 C16 1.396(9)
C12 C13 1.382(10)
C13 C14 1.389(10)
C14 C15 1.389(10)
C15 C16 1.372(9)
C1 C6 1.388(8)
C1 C2 1.401(8)
C2 C3 1.382(8)
C3 C4 1.388(8)
C4 C5 1.401(8)
C5 C6 1.382(8)
C8 C21 1.503(8)
C8 C31 1.509(7)
C21 C26 1.370(9)
C21 C22 1.396(9)
C22 C23 1.378(10)
C23 C24 1.382(10)
C24 C25 1.385(11)
C25 C26 1.383(10)
C31 C36 1.378(11)
C31 C32 1.405(10)
C32 C33 1.387(10)
C33 C34 1.383(9)
C34 C35 1.398(8)
C35 C36 1.383(9)
